data_7249708
loop_
_publ_author_name
'Li, Qi'
'Xie, Yifei'
'Wang, Zhipeng'
'Li, Shuang'
'Yang, Shiying'
'Yang, Dezhi'
'Zhang, Li'
'Du, Guanhua'
'Lu, Yang'

_publ_section_title
;
 Optimization of physicochemical properties of theophylline by forming
 cocrystals with amino acids
;
_journal_issue 54
_journal_name_full 'RSC Advances'
_journal_page_first 40006
_journal_page_last 40017
_journal_paper_doi 10.1039/D4RA06804A
_journal_volume 14
_journal_year 2024
_chemical_absolute_configuration rm
_chemical_formula_moiety 'C7 H8 N4 O2, C4 H9 N O2'
_chemical_formula_sum 'C11 H17 N5 O4'
_chemical_formula_weight 283.29
_space_group_crystal_system monoclinic
_space_group_IT_number 9
_space_group_name_Hall 'I -2ya'
_space_group_name_H-M_alt 'I 1 a 1'
_atom_sites_solution_hydrogens geom
_audit_creation_date 2024-06-17
_audit_creation_method
;
Olex2 1.5
(compiled 2024.02.16 svn.r378c4104 for OlexSys, GUI svn.r6928)
;
_audit_update_record
;
2024-12-01 deposited with the CCDC.	2024-12-16 downloaded from the CCDC.
;
_cell_angle_alpha 90
_cell_angle_beta 112.434(3)
_cell_angle_gamma 90
_cell_formula_units_Z 4
_cell_length_a 7.2517(2)
_cell_length_b 21.6583(5)
_cell_length_c 8.7412(3)
_cell_measurement_reflns_used 9844
_cell_measurement_temperature 301.09(10)
_cell_measurement_theta_max 74.7620
_cell_measurement_theta_min 4.0440
_cell_volume 1268.99(7)
_computing_cell_refinement 'CrysAlisPro 1.171.42.59a (Rigaku OD, 2022)'
_computing_data_collection 'CrysAlisPro 1.171.42.59a (Rigaku OD, 2022)'
_computing_data_reduction 'CrysAlisPro 1.171.42.59a (Rigaku OD, 2022)'
_computing_molecular_graphics 'Olex2 1.5 (Dolomanov et al., 2009)'
_computing_publication_material 'Olex2 1.5 (Dolomanov et al., 2009)'
_computing_structure_refinement 'SHELXL 2019/2 (Sheldrick, 2015)'
_computing_structure_solution 2018.3
_diffrn_ambient_environment air
_diffrn_ambient_temperature 301.09(10)
_diffrn_detector 'Hybrid Pixel Array Detector'
_diffrn_detector_area_resol_mean 10.0000
_diffrn_detector_type HyPix
_diffrn_measured_fraction_theta_full 1.000
_diffrn_measured_fraction_theta_max 0.979
_diffrn_measurement_details
;
List of Runs (angles in degrees, time in seconds):

  # Type    Start    End  Width  t~exp~   \w     \q     \k     \f   Frames
#--------------------------------------------------------------------------
  1  \w    -40.00  27.00   0.50    0.05    --  -46.40  38.00 -60.00  134
  2  \w    -23.00  29.00   0.50    0.05    --  -46.40  19.00 -30.00  104
  3  \w    -23.00  29.00   0.50    0.05    --  -46.40  19.00 -90.00  104
  4  \w    -23.00  29.00   0.50    0.05    --  -46.40  19.00-150.00  104
  5  \w    -68.00 -30.00   0.50    0.05    -- -103.00  61.00-150.00   76
  6  \w    -68.00 -30.00   0.50    0.05    -- -103.00  61.00 -90.00   76
  7  \w    -68.00 -30.00   0.50    0.05    -- -103.00  61.00 -60.00   76
  8  \w   -102.00 -30.00   0.50    0.05    -- -103.00  77.00 -90.00  144
  9  \w    -68.00 -30.00   0.50    0.05    -- -103.00  61.00  30.00   76
 10  \w   -102.00 -30.00   0.50    0.05    -- -103.00  77.00  60.00  144
 11  \w   -102.00 -30.00   0.50    0.05    -- -103.00  77.00 120.00  144
 12  \w    -73.00  26.00   0.50    0.05    --  -46.40  85.00 -31.00  198
 13  \w   -118.00 -31.00   0.50    0.05    --  -46.40 -57.00-150.00  174
 14  \w   -118.00 -24.00   0.50    0.05    --  -46.40 -77.00-180.00  188
 15  \w   -118.00 -31.00   0.50    0.05    --  -46.40 -57.00 -90.00  174
 16  \w   -118.00 -24.00   0.50    0.05    --  -46.40 -77.00   0.00  188
 17  \w   -118.00 -31.00   0.50    0.05    --  -46.40 -57.00  60.00  174
 18  \w   -129.00 -30.00   0.50    0.05    -- -103.00  85.00 -31.00  198
 19  \w   -174.00 -89.00   0.50    0.05    -- -103.00 -15.00  90.00  170
 20  \w   -174.00 -80.00   0.50    0.05    -- -103.00 -77.00  30.00  188
 21  \w   -174.00 -90.00   0.50    0.05    -- -103.00 -45.00  90.00  168
 22  \w   -174.00 -90.00   0.50    0.05    -- -103.00 -30.00 120.00  168
 23  \w   -174.00 -90.00   0.50    0.05    -- -103.00 -45.00 150.00  168
 24  \w   -174.00 -86.00   0.50    0.05    -- -103.00 -61.00 -60.00  176
 25  \w   -174.00 -90.00   0.50    0.05    -- -103.00 -45.00 -90.00  168
 26  \w   -174.00 -90.00   0.50    0.05    -- -103.00 -30.00-150.00  168
 27  \w   -174.00 -79.00   0.50    0.05    -- -103.00 -85.00-150.00  190
 28  \w   -118.00 -73.00   0.50    0.05    --  -46.40-125.00   0.00   90
 29  \w     32.00  74.00   0.50    0.05    --  104.54 -61.00 -30.00   84
 30  \w     32.00  74.00   0.50    0.05    --  104.54 -61.00   0.00   84
 31  \w     85.00 176.00   0.50    0.05    --  104.54  85.00 -31.00  182
 32  \w     24.00 119.00   0.50    0.05    --   46.40  77.00  90.00  190
 33  \w    -28.00  29.00   0.50    0.05    --   46.40 -19.00 -90.00  114
 34  \w    -25.00  73.00   0.50    0.05    --   46.40 -85.00-150.00  196
 35  \w     32.00 131.00   0.50    0.05    --  104.54 -85.00-150.00  198
 36  \w     32.00 105.00   0.50    0.05    --  104.54 -95.00-180.00  146
 37  \w     32.00 111.00   0.50    0.05    --  104.54-125.00   0.00  158
 38  \w     32.00 105.00   0.50    0.05    --  104.54 -95.00 150.00  146
;
_diffrn_measurement_device 'four-circle diffractometer'
_diffrn_measurement_device_type 'XtaLAB Synergy R, DW system, HyPix'
_diffrn_measurement_method '\w scans'
_diffrn_orient_matrix_type 'CrysAlisPro convention (1999,Acta A55,543-557)'
_diffrn_orient_matrix_UB_11 0.1046257000
_diffrn_orient_matrix_UB_12 0.0006002000
_diffrn_orient_matrix_UB_13 0.1899916000
_diffrn_orient_matrix_UB_21 0.0949539000
_diffrn_orient_matrix_UB_22 0.0628792000
_diffrn_orient_matrix_UB_23 -0.0085896000
_diffrn_orient_matrix_UB_31 -0.1813210000
_diffrn_orient_matrix_UB_32 0.0332424000
_diffrn_orient_matrix_UB_33 0.0129550000
_diffrn_radiation_monochromator mirror
_diffrn_radiation_probe x-ray
_diffrn_radiation_type 'Cu K\a'
_diffrn_radiation_wavelength 1.54184
_diffrn_reflns_av_R_equivalents 0.0820
_diffrn_reflns_av_unetI/netI 0.0346
_diffrn_reflns_Laue_measured_fraction_full 1.000
_diffrn_reflns_Laue_measured_fraction_max 0.979
_diffrn_reflns_limit_h_max 7
_diffrn_reflns_limit_h_min -9
_diffrn_reflns_limit_k_max 26
_diffrn_reflns_limit_k_min -26
_diffrn_reflns_limit_l_max 10
_diffrn_reflns_limit_l_min -11
_diffrn_reflns_number 10579
_diffrn_reflns_point_group_measured_fraction_full 0.924
_diffrn_reflns_point_group_measured_fraction_max 0.882
_diffrn_reflns_theta_full 67.684
_diffrn_reflns_theta_max 76.109
_diffrn_reflns_theta_min 4.082
_diffrn_source 'Rotating-anode X-ray tube'
_diffrn_source_type 'Rigaku (Cu) X-ray Source'
_exptl_absorpt_coefficient_mu 0.971
_exptl_absorpt_correction_T_max 1.00000
_exptl_absorpt_correction_T_min 0.49606
_exptl_absorpt_correction_type multi-scan
_exptl_absorpt_process_details
;
CrysAlisPro 1.171.42.59a (Rigaku Oxford Diffraction, 2022)
Empirical absorption correction using spherical harmonics,
implemented in SCALE3 ABSPACK scaling algorithm.
;
_exptl_crystal_colour colourless
_exptl_crystal_density_diffrn 1.483
_exptl_crystal_description blocked
_exptl_crystal_F_000 600
_exptl_crystal_size_max 0.35
_exptl_crystal_size_mid 0.23
_exptl_crystal_size_min 0.17
_refine_diff_density_max 0.221
_refine_diff_density_min -0.219
_refine_diff_density_rms 0.067
_refine_ls_abs_structure_details
;
 Flack x determined using 979 quotients [(I+)-(I-)]/[(I+)+(I-)]
 (Parsons, Flack and Wagner, Acta Cryst. B69 (2013) 249-259).
;
_refine_ls_abs_structure_Flack -0.20(18)
_refine_ls_extinction_coef 0.0030(8)
_refine_ls_extinction_expression Fc^*^=kFc[1+0.001xFc^2^\l^3^/sin(2\q)]^-1/4^
_refine_ls_extinction_method 'SHELXL-2019/2 (Sheldrick 2019)'
_refine_ls_goodness_of_fit_ref 1.085
_refine_ls_hydrogen_treatment constr
_refine_ls_matrix_type full
_refine_ls_number_parameters 185
_refine_ls_number_reflns 2341
_refine_ls_number_restraints 2
_refine_ls_restrained_S_all 1.084
_refine_ls_R_factor_all 0.0423
_refine_ls_R_factor_gt 0.0416
_refine_ls_shift/su_max 0.000
_refine_ls_shift/su_mean 0.000
_refine_ls_structure_factor_coef Fsqd
_refine_ls_weighting_details 'w=1/[\s^2^(Fo^2^)+(0.0839P)^2^+0.0899P] where P=(Fo^2^+2Fc^2^)/3'
_refine_ls_weighting_scheme calc
_refine_ls_wR_factor_gt 0.1127
_refine_ls_wR_factor_ref 0.1139
_reflns_Friedel_coverage 0.792
_reflns_Friedel_fraction_full 0.847
_reflns_Friedel_fraction_max 0.783
_reflns_number_gt 2275
_reflns_number_total 2341
_reflns_threshold_expression 'I > 2\s(I)'
_cod_data_source_file d4ra06804a2.cif
_cod_data_source_block samp7046a
_cod_database_code 7249708
_shelx_shelxl_version_number 2019/2
_shelx_space_group_comment
;
The symmetry employed for this shelxl refinement is uniquely defined
by the following loop, which should always be used as a source of
symmetry information in preference to the above space-group names.
They are only intended as comments.
;
_olex2_refinement_description
;
1. Fixed Uiso
 At 1.2 times of:
  All C(H) groups, All C(H,H) groups, All N(H) groups, All N(H,H,H) groups
 At 1.5 times of:
  All C(H,H,H) groups
2.a Secondary CH2 refined with riding coordinates:
 C1S(H1SD,H1SE), C2S(H2SA,H2SB), C3S(H3SA,H3SB)
2.b Aromatic/amide H refined with riding coordinates:
 N4(H4), C5(H5)
2.c Idealised Me refined as rotating group:
 C6(H6A,H6B,H6C), C7(H7A,H7B,H7C), N1S(H1SA,H1SB,H1SC)
;
_olex2_submission_special_instructions 'No special instructions were received'
_oxdiff_exptl_absorpt_empirical_details
;
Empirical correction (ABSPACK) includes:
- Absorption correction using spherical harmonics
- Frame scaling
;
_oxdiff_exptl_absorpt_empirical_full_max 5.298
_oxdiff_exptl_absorpt_empirical_full_min 0.141

loop_
_space_group_symop_operation_xyz
'x, y, z'
'x+1/2, -y, z'
'x+1/2, y+1/2, z+1/2'
'x+1, -y+1/2, z+1/2'

loop_
_atom_site_label
_atom_site_type_symbol
_atom_site_fract_x
_atom_site_fract_y
_atom_site_fract_z
_atom_site_U_iso_or_equiv
_atom_site_adp_type
_atom_site_occupancy
_atom_site_site_symmetry_order
_atom_site_calc_flag
_atom_site_refinement_flags_posn
_atom_site_refinement_flags_adp
_atom_site_refinement_flags_occupancy
_atom_site_disorder_assembly
_atom_site_disorder_group
O1 O 0.9460(4) 0.53513(12) 0.9374(3) 0.0560(6) Uani 1 1 d . . . . .
O2 O 0.6772(4) 0.36145(10) 0.6389(3) 0.0589(7) Uani 1 1 d . . . . .
N1 N 0.7079(4) 0.54945(9) 0.6808(3) 0.0347(5) Uani 1 1 d . . . . .
N2 N 0.8044(4) 0.44919(11) 0.7889(3) 0.0388(5) Uani 1 1 d . . . . .
N3 N 0.4440(3) 0.55163(11) 0.4051(3) 0.0361(5) Uani 1 1 d . . . . .
N4 N 0.4129(4) 0.44922(11) 0.3684(3) 0.0387(5) Uani 1 1 d . . . . .
H4 H 0.371783 0.414118 0.321866 0.046 Uiso 1 1 calc R U . . .
C1 C 0.8265(5) 0.51310(14) 0.8100(4) 0.0383(6) Uani 1 1 d . . . . .
C2 C 0.6778(5) 0.41784(13) 0.6469(4) 0.0391(6) Uani 1 1 d . . . . .
C3 C 0.5580(4) 0.45926(12) 0.5229(4) 0.0332(6) Uani 1 1 d . . . . .
C4 C 0.5736(4) 0.52209(11) 0.5405(3) 0.0313(5) Uani 1 1 d . . . . .
C5 C 0.3486(5) 0.50526(13) 0.3050(4) 0.0390(6) Uani 1 1 d . . . . .
H5 H 0.247627 0.511283 0.201631 0.047 Uiso 1 1 calc R U . . .
C6 C 0.9240(6) 0.41222(17) 0.9324(5) 0.0546(9) Uani 1 1 d . . . . .
H6A H 1.063060 0.420306 0.959194 0.082 Uiso 1 1 calc R U . . .
H6B H 0.897467 0.369191 0.907210 0.082 Uiso 1 1 calc R U . . .
H6C H 0.890167 0.422874 1.025067 0.082 Uiso 1 1 calc R U . . .
C7 C 0.7308(5) 0.61628(13) 0.6875(4) 0.0459(7) Uani 1 1 d . . . . .
H7A H 0.751435 0.630303 0.591023 0.069 Uiso 1 1 calc R U . . .
H7B H 0.843534 0.627535 0.784890 0.069 Uiso 1 1 calc R U . . .
H7C H 0.612535 0.635091 0.690849 0.069 Uiso 1 1 calc R U . . .
O1S O 0.2414(3) 0.33999(9) 0.2585(3) 0.0455(5) Uani 1 1 d . . . . .
O2S O 0.0523(3) 0.26179(9) 0.1296(3) 0.0420(5) Uani 1 1 d . . . . .
N1S N 0.8789(3) 0.30810(10) 0.3474(3) 0.0358(5) Uani 1 1 d . . . . .
H1SA H 0.928980 0.298680 0.271923 0.043 Uiso 1 1 calc R U . . .
H1SB H 0.951904 0.290280 0.443200 0.043 Uiso 1 1 calc R U . . .
H1SC H 0.880828 0.348868 0.360687 0.043 Uiso 1 1 calc R U . . .
C1S C 0.3344(4) 0.28240(13) 0.0634(3) 0.0391(6) Uani 1 1 d . . . . .
H1SD H 0.263795 0.294989 -0.050622 0.047 Uiso 1 1 calc R U . . .
H1SE H 0.353732 0.238080 0.063568 0.047 Uiso 1 1 calc R U . . .
C2S C 0.5386(4) 0.31321(12) 0.1277(3) 0.0362(6) Uani 1 1 d . . . . .
H2SA H 0.600478 0.307856 0.047836 0.043 Uiso 1 1 calc R U . . .
H2SB H 0.523253 0.357133 0.141097 0.043 Uiso 1 1 calc R U . . .
C3S C 0.6711(4) 0.28563(13) 0.2917(3) 0.0368(6) Uani 1 1 d . . . . .
H3SA H 0.617501 0.295854 0.374578 0.044 Uiso 1 1 calc R U . . .
H3SB H 0.670411 0.241026 0.281442 0.044 Uiso 1 1 calc R U . . .
C8 C 0.2023(4) 0.29608(11) 0.1589(3) 0.0311(5) Uani 1 1 d . . . . .

loop_
_atom_site_aniso_label
_atom_site_aniso_U_11
_atom_site_aniso_U_22
_atom_site_aniso_U_33
_atom_site_aniso_U_23
_atom_site_aniso_U_13
_atom_site_aniso_U_12
O1 0.0528(15) 0.0519(13) 0.0430(12) -0.0066(10) -0.0043(10) -0.0004(10)
O2 0.0738(17) 0.0298(10) 0.0594(14) 0.0028(9) 0.0101(12) 0.0035(10)
N1 0.0326(12) 0.0293(11) 0.0348(11) -0.0040(9) 0.0046(9) -0.0020(9)
N2 0.0394(14) 0.0346(11) 0.0369(12) 0.0035(9) 0.0085(10) 0.0047(10)
N3 0.0319(13) 0.0322(11) 0.0383(12) -0.0014(9) 0.0067(10) -0.0019(9)
N4 0.0418(14) 0.0327(11) 0.0363(12) -0.0060(9) 0.0090(10) -0.0083(9)
C1 0.0353(15) 0.0383(14) 0.0355(12) -0.0012(11) 0.0072(11) 0.0005(11)
C2 0.0410(16) 0.0321(12) 0.0413(14) 0.0014(11) 0.0125(12) 0.0020(12)
C3 0.0305(14) 0.0296(11) 0.0360(13) -0.0038(10) 0.0089(11) -0.0031(9)
C4 0.0281(13) 0.0293(11) 0.0333(12) -0.0023(10) 0.0080(10) -0.0013(10)
C5 0.0366(15) 0.0374(13) 0.0371(12) -0.0028(11) 0.0074(11) -0.0045(10)
C6 0.064(2) 0.0457(17) 0.0444(16) 0.0093(14) 0.0106(15) 0.0128(16)
C7 0.0473(19) 0.0281(12) 0.0503(16) -0.0076(11) 0.0051(13) -0.0048(11)
O1S 0.0435(13) 0.0365(9) 0.0544(12) -0.0166(9) 0.0164(10) -0.0102(8)
O2S 0.0352(11) 0.0427(10) 0.0454(10) -0.0106(8) 0.0125(8) -0.0119(8)
N1S 0.0297(12) 0.0337(10) 0.0372(11) 0.0023(9) 0.0052(9) 0.0028(9)
C1S 0.0362(15) 0.0436(13) 0.0328(12) -0.0046(10) 0.0080(11) -0.0053(11)
C2S 0.0322(14) 0.0388(13) 0.0342(12) 0.0040(10) 0.0091(10) -0.0012(10)
C3S 0.0336(14) 0.0350(12) 0.0377(12) 0.0029(10) 0.0092(11) -0.0018(10)
C8 0.0254(12) 0.0287(11) 0.0305(11) -0.0013(9) 0.0011(9) -0.0018(9)

loop_
_atom_type_symbol
_atom_type_description
_atom_type_scat_dispersion_real
_atom_type_scat_dispersion_imag
_atom_type_scat_source
C C 0.0181 0.0091 'International Tables Vol C Tables 4.2.6.8 and 6.1.1.4'
H H 0.0000 0.0000 'International Tables Vol C Tables 4.2.6.8 and 6.1.1.4'
N N 0.0311 0.0180 'International Tables Vol C Tables 4.2.6.8 and 6.1.1.4'
O O 0.0492 0.0322 'International Tables Vol C Tables 4.2.6.8 and 6.1.1.4'

loop_
_geom_angle_atom_site_label_1
_geom_angle_atom_site_label_2
_geom_angle_atom_site_label_3
_geom_angle
_geom_angle_site_symmetry_1
_geom_angle_site_symmetry_3
_geom_angle_publ_flag
C1 N1 C7 120.7(2) . . ?
C4 N1 C1 119.6(2) . . ?
C4 N1 C7 119.7(2) . . ?
C1 N2 C2 126.8(3) . . ?
C1 N2 C6 115.4(3) . . ?
C2 N2 C6 117.8(2) . . ?
C5 N3 C4 103.3(2) . . ?
C3 N4 H4 126.9 . . ?
C5 N4 H4 126.9 . . ?
C5 N4 C3 106.1(2) . . ?
O1 C1 N1 122.0(3) . . ?
O1 C1 N2 121.0(3) . . ?
N1 C1 N2 117.0(2) . . ?
O2 C2 N2 121.4(3) . . ?
O2 C2 C3 126.8(3) . . ?
N2 C2 C3 111.8(2) . . ?
N4 C3 C2 131.7(2) . . ?
C4 C3 N4 105.5(2) . . ?
C4 C3 C2 122.8(3) . . ?
N3 C4 N1 126.4(2) . . ?
N3 C4 C3 111.7(2) . . ?
C3 C4 N1 121.9(2) . . ?
N3 C5 N4 113.4(3) . . ?
N3 C5 H5 123.3 . . ?
N4 C5 H5 123.3 . . ?
N2 C6 H6A 109.5 . . ?
N2 C6 H6B 109.5 . . ?
N2 C6 H6C 109.5 . . ?
H6A C6 H6B 109.5 . . ?
H6A C6 H6C 109.5 . . ?
H6B C6 H6C 109.5 . . ?
N1 C7 H7A 109.5 . . ?
N1 C7 H7B 109.5 . . ?
N1 C7 H7C 109.5 . . ?
H7A C7 H7B 109.5 . . ?
H7A C7 H7C 109.5 . . ?
H7B C7 H7C 109.5 . . ?
H1SA N1S H1SB 109.5 . . ?
H1SA N1S H1SC 109.5 . . ?
H1SB N1S H1SC 109.5 . . ?
C3S N1S H1SA 109.5 . . ?
C3S N1S H1SB 109.5 . . ?
C3S N1S H1SC 109.5 . . ?
H1SD C1S H1SE 107.4 . . ?
C2S C1S H1SD 108.3 . . ?
C2S C1S H1SE 108.3 . . ?
C8 C1S H1SD 108.3 . . ?
C8 C1S H1SE 108.3 . . ?
C8 C1S C2S 116.1(2) . . ?
C1S C2S H2SA 109.5 . . ?
C1S C2S H2SB 109.5 . . ?
H2SA C2S H2SB 108.1 . . ?
C3S C2S C1S 110.7(2) . . ?
C3S C2S H2SA 109.5 . . ?
C3S C2S H2SB 109.5 . . ?
N1S C3S C2S 112.5(2) . . ?
N1S C3S H3SA 109.1 . . ?
N1S C3S H3SB 109.1 . . ?
C2S C3S H3SA 109.1 . . ?
C2S C3S H3SB 109.1 . . ?
H3SA C3S H3SB 107.8 . . ?
O1S C8 O2S 122.7(3) . . ?
O1S C8 C1S 120.6(2) . . ?
O2S C8 C1S 116.7(2) . . ?

loop_
_geom_bond_atom_site_label_1
_geom_bond_atom_site_label_2
_geom_bond_distance
_geom_bond_site_symmetry_2
_geom_bond_publ_flag
O1 C1 1.217(4) . ?
O2 C2 1.223(4) . ?
N1 C1 1.376(4) . ?
N1 C4 1.376(3) . ?
N1 C7 1.456(3) . ?
N2 C1 1.398(4) . ?
N2 C2 1.405(4) . ?
N2 C6 1.462(4) . ?
N3 C4 1.358(4) . ?
N3 C5 1.338(4) . ?
N4 H4 0.8600 . ?
N4 C3 1.376(4) . ?
N4 C5 1.342(4) . ?
C2 C3 1.420(4) . ?
C3 C4 1.369(3) . ?
C5 H5 0.9300 . ?
C6 H6A 0.9600 . ?
C6 H6B 0.9600 . ?
C6 H6C 0.9600 . ?
C7 H7A 0.9600 . ?
C7 H7B 0.9600 . ?
C7 H7C 0.9600 . ?
O1S C8 1.247(3) . ?
O2S C8 1.260(3) . ?
N1S H1SA 0.8900 . ?
N1S H1SB 0.8900 . ?
N1S H1SC 0.8900 . ?
N1S C3S 1.478(4) . ?
C1S H1SD 0.9700 . ?
C1S H1SE 0.9700 . ?
C1S C2S 1.523(4) . ?
C1S C8 1.520(4) . ?
C2S H2SA 0.9700 . ?
C2S H2SB 0.9700 . ?
C2S C3S 1.511(3) . ?
C3S H3SA 0.9700 . ?
C3S H3SB 0.9700 . ?

loop_
_geom_torsion_atom_site_label_1
_geom_torsion_atom_site_label_2
_geom_torsion_atom_site_label_3
_geom_torsion_atom_site_label_4
_geom_torsion
_geom_torsion_site_symmetry_1
_geom_torsion_site_symmetry_2
_geom_torsion_site_symmetry_3
_geom_torsion_site_symmetry_4
_geom_torsion_publ_flag
O2 C2 C3 N4 1.2(6) . . . . ?
O2 C2 C3 C4 -177.7(3) . . . . ?
N2 C2 C3 N4 -178.5(3) . . . . ?
N2 C2 C3 C4 2.6(4) . . . . ?
N4 C3 C4 N1 -179.1(3) . . . . ?
N4 C3 C4 N3 0.5(3) . . . . ?
C1 N1 C4 N3 178.5(3) . . . . ?
C1 N1 C4 C3 -2.0(5) . . . . ?
C1 N2 C2 O2 176.4(3) . . . . ?
C1 N2 C2 C3 -3.8(4) . . . . ?
C2 N2 C1 O1 -177.7(3) . . . . ?
C2 N2 C1 N1 2.2(5) . . . . ?
C2 C3 C4 N1 0.1(5) . . . . ?
C2 C3 C4 N3 179.7(3) . . . . ?
C3 N4 C5 N3 1.4(3) . . . . ?
C4 N1 C1 O1 -179.2(3) . . . . ?
C4 N1 C1 N2 0.9(4) . . . . ?
C4 N3 C5 N4 -1.1(3) . . . . ?
C5 N3 C4 N1 179.9(3) . . . . ?
C5 N3 C4 C3 0.3(3) . . . . ?
C5 N4 C3 C2 179.8(3) . . . . ?
C5 N4 C3 C4 -1.1(3) . . . . ?
C6 N2 C1 O1 3.7(5) . . . . ?
C6 N2 C1 N1 -176.4(3) . . . . ?
C6 N2 C2 O2 -5.0(5) . . . . ?
C6 N2 C2 C3 174.8(3) . . . . ?
C7 N1 C1 O1 4.2(5) . . . . ?
C7 N1 C1 N2 -175.7(3) . . . . ?
C7 N1 C4 N3 -4.9(5) . . . . ?
C7 N1 C4 C3 174.6(3) . . . . ?
C1S C2S C3S N1S 172.2(2) . . . . ?
C2S C1S C8 O1S 15.3(4) . . . . ?
C2S C1S C8 O2S -165.9(2) . . . . ?
C8 C1S C2S C3S 69.6(3) . . . . ?
